data_7227235
loop_
_publ_author_name
'Sato, M.'
'Takeda, T.'
'Hoshino, N.'
'Akutagawa, T.'

_publ_section_title
;
 Electronic and crystal structures of 1,2,3-triazole-fused p-benzoquinone
 derivatives
;
_journal_issue 6
_journal_name_full CrystEngComm
_journal_page_first 910
_journal_paper_doi 10.1039/C6CE02167K
_journal_volume 19
_journal_year 2017
_chemical_formula_moiety 'C32 H22 N8 O8'
_chemical_formula_sum 'C32 H22 N8 O8'
_chemical_formula_weight 646.57
_space_group_crystal_system monoclinic
_space_group_IT_number 14
_space_group_name_Hall '-P 2ybc'
_space_group_name_H-M_alt 'P 1 21/c 1'
_symmetry_space_group_name_Hall '-P 2ybc'
_symmetry_space_group_name_H-M 'P 1 21/c 1'
_atom_sites_solution_hydrogens geom
_atom_sites_solution_primary direct
_atom_sites_solution_secondary difmap
_audit_update_record
;
2016-09-24 deposited with the CCDC.
2016-12-05 downloaded from the CCDC.
;
_cell_angle_alpha 90.0000
_cell_angle_beta 109.4580
_cell_angle_gamma 90.0000
_cell_formula_units_Z 2
_cell_length_a 10.5475
_cell_length_b 20.4313
_cell_length_c 6.8444
_cell_measurement_reflns_used 2360
_cell_measurement_temperature 100
_cell_measurement_theta_max 66.69
_cell_measurement_theta_min 4.33
_cell_volume 1390.721
_computing_cell_refinement 'RAPID AUTO'
_computing_data_collection 'RAPID AUTO (Rigaku, ????)'
_computing_data_reduction 'RAPID AUTO'
_computing_molecular_graphics 'CrystalStructure 4.1'
_computing_publication_material 'CrystalStructure 4.1 (Rigaku, 2014)'
_computing_structure_refinement 'SHELXL97 (Sheldrick, 2008)'
_computing_structure_solution 'Il Milione (Burla, et al., 2007)'
_diffrn_ambient_temperature 100
_diffrn_detector_area_resol_mean 10.000
_diffrn_measured_fraction_theta_full 0.990
_diffrn_measured_fraction_theta_max 0.990
_diffrn_measurement_device_type 'Rigaku R-AXIS RAPID'
_diffrn_measurement_method \w
_diffrn_radiation_type 'Cu K\a'
_diffrn_radiation_wavelength 1.54187
_diffrn_reflns_av_R_equivalents 0.0638
_diffrn_reflns_Laue_measured_fraction_full 0.000
_diffrn_reflns_Laue_measured_fraction_max 0.000
_diffrn_reflns_limit_h_max 12
_diffrn_reflns_limit_h_min -12
_diffrn_reflns_limit_k_max 24
_diffrn_reflns_limit_k_min -24
_diffrn_reflns_limit_l_max 7
_diffrn_reflns_limit_l_min -8
_diffrn_reflns_number 15700
_diffrn_reflns_point_group_measured_fraction_full 0.000
_diffrn_reflns_point_group_measured_fraction_max 0.000
_diffrn_reflns_theta_full 68.160
_diffrn_reflns_theta_max 68.160
_diffrn_reflns_theta_min 4.328
_diffrn_standards_number 0
_exptl_absorpt_coefficient_mu 0.967
_exptl_absorpt_correction_T_max 0.990
_exptl_absorpt_correction_T_min 0.730
_exptl_absorpt_correction_type multi-scan
_exptl_absorpt_process_details 'ABSCOR (Rigaku, 1995)'
_exptl_crystal_colour black
_exptl_crystal_density_diffrn 1.544
_exptl_crystal_density_method 'not measured'
_exptl_crystal_description platelet
_exptl_crystal_F_000 668.00
_exptl_crystal_size_max 0.050
_exptl_crystal_size_mid 0.020
_exptl_crystal_size_min 0.010
_refine_diff_density_max 0.20
_refine_diff_density_min -0.26
_refine_ls_extinction_method none
_refine_ls_goodness_of_fit_ref 1.106
_refine_ls_hydrogen_treatment refxyz
_refine_ls_number_parameters 261
_refine_ls_number_reflns 2514
_refine_ls_number_restraints 0
_refine_ls_R_factor_all 0.0669
_refine_ls_R_factor_gt 0.0525
_refine_ls_shift/su_max 0.001
_refine_ls_structure_factor_coef Fsqd
_refine_ls_weighting_details 'w = 1/[\s^2^(Fo^2^)+(0.0544P)^2^+0.8786P] where P=(Fo^2^+2Fc^2^)/3'
_refine_ls_weighting_scheme calc
_refine_ls_wR_factor_gt 0.1322
_refine_ls_wR_factor_ref 0.1461
_reflns_number_gt 1911
_reflns_number_total 2514
_reflns_threshold_expression F^2^>2.0\s(F^2^)
_cod_data_source_file c6ce02167k2.cif
_cod_data_source_block BTABQ-per5
_cod_depositor_comments 'Adding full bibliography for 7227231--7227238.cif.'
_cod_original_cell_volume 1390.7180
_cod_database_code 7227235

loop_
_symmetry_equiv_pos_site_id
_space_group_symop_operation_xyz
1 +X,+Y,+Z
2 -X,1/2+Y,1/2-Z
3 -X,-Y,-Z
4 +X,1/2-Y,1/2+Z

loop_
_atom_site_label
_atom_site_type_symbol
_atom_site_fract_x
_atom_site_fract_y
_atom_site_fract_z
_atom_site_U_iso_or_equiv
_atom_site_adp_type
_atom_site_occupancy
_atom_site_site_symmetry_multiplicity
_atom_site_calc_flag
O1 O 0.36086(17) -0.02469(8) 0.6454(3) 0.0439(5) Uani 1 4 d
O2 O -0.00937(17) 0.16938(8) 0.3355(3) 0.0419(5) Uani 1 4 d
O3 O 0.2896(2) -0.16148(10) 0.7329(3) 0.0474(5) Uani 1 4 d
O4 O 0.5865(2) 0.25571(11) 0.4388(3) 0.0476(5) Uani 1 4 d
N1 N 0.4384(2) 0.11151(10) 0.5759(3) 0.0412(5) Uani 1 4 d
N2 N 0.4118(2) 0.17328(11) 0.5122(4) 0.0427(5) Uani 1 4 d
N3 N 0.2836(2) 0.19128(10) 0.4423(3) 0.0413(5) Uani 1 4 d
N4 N 0.0949(2) -0.04962(10) 0.5804(3) 0.0364(5) Uani 1 4 d
C1 C 0.2815(2) 0.01975(12) 0.5830(4) 0.0377(6) Uani 1 4 d
C2 C 0.3151(2) 0.08686(12) 0.5431(4) 0.0379(6) Uani 1 4 d
C3 C 0.2199(2) 0.13603(12) 0.4616(4) 0.0374(6) Uani 1 4 d
C4 C 0.0745(3) 0.12726(12) 0.4088(4) 0.0378(6) Uani 1 4 d
C5 C 0.0367(2) 0.05961(12) 0.4578(4) 0.0358(6) Uani 1 4 d
C6 C 0.1313(2) 0.00998(12) 0.5384(4) 0.0357(6) Uani 1 4 d
C7 C 0.3392(3) 0.07165(14) 0.0614(4) 0.0442(6) Uani 1 4 d
C8 C 0.2601(3) 0.12523(14) -0.0145(4) 0.0448(6) Uani 1 4 d
C9 C 0.1181(3) 0.12079(12) -0.0630(4) 0.0412(6) Uani 1 4 d
C10 C 0.0353(3) 0.17576(13) -0.1406(4) 0.0458(7) Uani 1 4 d
C11 C -0.1010(3) 0.17121(13) -0.1865(5) 0.0472(7) Uani 1 4 d
C12 C -0.1601(3) 0.11237(13) -0.1576(4) 0.0451(7) Uani 1 4 d
C13 C -0.0836(3) 0.05702(12) -0.0804(4) 0.0379(6) Uani 1 4 d
C14 C -0.1445(3) -0.00550(12) -0.0497(4) 0.0383(6) Uani 1 4 d
C15 C -0.2826(3) -0.01249(13) -0.0941(4) 0.0419(6) Uani 1 4 d
C16 C 0.0594(3) 0.06061(12) -0.0307(4) 0.0383(6) Uani 1 4 d
H1C H 0.479(4) 0.2019(18) 0.507(5) 0.075(11) Uiso 1 4 d
H2 H 0.439(3) 0.0762(12) 0.099(4) 0.037(7) Uiso 1 4 d
H3 H 0.299(3) 0.1668(14) -0.031(4) 0.045(7) Uiso 1 4 d
H4 H 0.075(3) 0.2166(16) -0.161(5) 0.055(8) Uiso 1 4 d
H5 H -0.158(3) 0.2083(15) -0.245(5) 0.056(8) Uiso 1 4 d
H6 H -0.259(3) 0.1104(14) -0.191(5) 0.052(8) Uiso 1 4 d
H7 H -0.344(2) 0.0237(11) -0.158(4) 0.023(6) Uiso 1 4 d
H8 H 0.316(4) -0.120(2) 0.699(6) 0.094(13) Uiso 1 4 d
H9 H 0.202(4) -0.1595(15) 0.709(5) 0.060(9) Uiso 1 4 d
H10 H 0.641(4) 0.2276(19) 0.415(6) 0.079(12) Uiso 1 4 d
H11 H 0.631(4) 0.289(2) 0.522(7) 0.106(15) Uiso 1 4 d

loop_
_atom_site_aniso_label
_atom_site_aniso_U_11
_atom_site_aniso_U_22
_atom_site_aniso_U_33
_atom_site_aniso_U_12
_atom_site_aniso_U_13
_atom_site_aniso_U_23
O1 0.0360(9) 0.0417(10) 0.0519(12) 0.0044(8) 0.0118(8) 0.0024(8)
O2 0.0384(10) 0.0363(9) 0.0497(11) 0.0037(8) 0.0131(8) 0.0028(8)
O3 0.0389(11) 0.0421(11) 0.0582(13) 0.0057(8) 0.0123(9) 0.0055(9)
O4 0.0413(11) 0.0462(12) 0.0548(14) -0.0038(9) 0.0152(9) -0.0043(9)
N1 0.0388(12) 0.0380(12) 0.0460(13) -0.0012(9) 0.0129(10) -0.0031(9)
N2 0.0364(12) 0.0411(12) 0.0486(14) -0.0029(10) 0.0115(10) -0.0045(10)
N3 0.0380(12) 0.0394(12) 0.0454(13) -0.0021(9) 0.0121(10) -0.0047(10)
N4 0.0350(11) 0.0361(11) 0.0369(12) 0.0003(9) 0.0101(9) -0.0017(9)
C1 0.0356(13) 0.0409(14) 0.0345(14) 0.0022(11) 0.0086(11) -0.0034(11)
C2 0.0344(13) 0.0403(14) 0.0374(15) -0.0013(10) 0.0100(11) -0.0041(11)
C3 0.0374(13) 0.0374(13) 0.0369(14) -0.0024(10) 0.0114(11) -0.0028(10)
C4 0.0386(13) 0.0373(13) 0.0367(15) 0.0018(11) 0.0112(11) -0.0032(11)
C5 0.0360(13) 0.0354(13) 0.0352(14) 0.0004(10) 0.0107(11) -0.0019(10)
C6 0.0371(13) 0.0357(13) 0.0331(14) 0.0001(10) 0.0100(11) -0.0021(10)
C7 0.0374(14) 0.0519(16) 0.0412(16) -0.0020(12) 0.0102(12) -0.0053(12)
C8 0.0471(15) 0.0452(16) 0.0410(16) -0.0059(12) 0.0132(12) -0.0057(12)
C9 0.0457(15) 0.0408(14) 0.0343(14) 0.0004(11) 0.0097(11) -0.0041(11)
C10 0.0547(17) 0.0371(14) 0.0418(16) 0.0003(12) 0.0110(13) -0.0002(12)
C11 0.0521(16) 0.0378(14) 0.0456(17) 0.0075(12) 0.0083(13) 0.0021(12)
C12 0.0415(15) 0.0430(15) 0.0454(17) 0.0065(12) 0.0071(12) -0.0038(12)
C13 0.0400(14) 0.0380(14) 0.0329(14) 0.0031(10) 0.0082(11) -0.0038(10)
C14 0.0393(13) 0.0393(14) 0.0345(15) 0.0016(11) 0.0099(11) -0.0037(11)
C15 0.0399(14) 0.0424(14) 0.0384(16) 0.0046(12) 0.0063(11) -0.0024(12)
C16 0.0413(14) 0.0381(14) 0.0326(14) 0.0038(10) 0.0083(11) -0.0028(11)

loop_
_atom_type_symbol
_atom_type_description
_atom_type_scat_dispersion_real
_atom_type_scat_dispersion_imag
_atom_type_scat_source
C C 0.0181 0.0091
;
International Tables for Crystallography
(Vol. C, Tables 4.2.6.8 and 6.1.1.4)
;
H H 0.0000 0.0000
;
International Tables for Crystallography
(Vol. C, Table 6.1.1.4)
;
O O 0.0492 0.0322
;
International Tables for Crystallography
(Vol. C, Tables 4.2.6.8 and 6.1.1.4)
;
N N 0.0311 0.0180
;
International Tables for Crystallography
(Vol. C, Tables 4.2.6.8 and 6.1.1.4)
;

loop_
_geom_angle_atom_site_label_1
_geom_angle_atom_site_label_2
_geom_angle_atom_site_label_3
_geom_angle
_geom_angle_publ_flag
_geom_angle_site_symmetry_1
_geom_angle_site_symmetry_3
N2 N1 C2 102.4(2) yes . .
N1 N2 N3 117.2(2) yes . .
N2 N3 C3 102.4(2) yes . .
C5 N4 C6 116.8(2) yes 3_556 .
O1 C1 C2 125.9(2) yes . .
O1 C1 C6 121.5(2) yes . .
C2 C1 C6 112.6(2) yes . .
N1 C2 C1 127.0(2) yes . .
N1 C2 C3 108.9(2) yes . .
C1 C2 C3 124.2(2) yes . .
N3 C3 C2 109.1(2) yes . .
N3 C3 C4 126.6(2) yes . .
C2 C3 C4 124.3(2) yes . .
O2 C4 C3 125.0(2) yes . .
O2 C4 C5 122.0(2) yes . .
C3 C4 C5 113.0(2) yes . .
N4 C5 C4 115.5(2) yes 3_556 .
N4 C5 C6 121.5(2) yes 3_556 .
C4 C5 C6 123.0(2) yes . .
N4 C6 C1 115.5(2) yes . .
N4 C6 C5 121.7(2) yes . .
C1 C6 C5 122.8(2) yes . .
C8 C7 C15 120.8(3) yes . 3_555
C7 C8 C9 119.9(3) yes . .
C8 C9 C10 120.4(3) yes . .
C8 C9 C16 119.7(2) yes . .
C10 C9 C16 119.9(2) yes . .
C9 C10 C11 120.2(3) yes . .
C10 C11 C12 120.6(2) yes . .
C11 C12 C13 121.6(3) yes . .
C12 C13 C14 122.3(2) yes . .
C12 C13 C16 118.8(2) yes . .
C14 C13 C16 119.0(2) yes . .
C13 C14 C15 122.1(2) yes . .
C13 C14 C16 119.2(2) yes . 3_555
C15 C14 C16 118.7(2) yes . 3_555
C7 C15 C14 121.7(2) yes 3_555 .
C9 C16 C13 119.0(2) yes . .
C9 C16 C14 119.2(2) yes . 3_555
C13 C16 C14 121.8(2) yes . 3_555
H8 O3 H9 107(3) no . .
H10 O4 H11 112(4) no . .
N1 N2 H1C 122(2) no . .
N3 N2 H1C 121(2) no . .
C8 C7 H2 118.6(14) no . .
C15 C7 H2 120.5(14) no 3_555 .
C7 C8 H3 121.2(16) no . .
C9 C8 H3 118.8(16) no . .
C9 C10 H4 119.7(18) no . .
C11 C10 H4 120.1(18) no . .
C10 C11 H5 120.2(19) no . .
C12 C11 H5 119.1(19) no . .
C11 C12 H6 119.1(16) no . .
C13 C12 H6 119.3(16) no . .
C7 C15 H7 118.0(14) no 3_555 .
C14 C15 H7 120.3(14) no . .

loop_
_geom_bond_atom_site_label_1
_geom_bond_atom_site_label_2
_geom_bond_distance
_geom_bond_publ_flag
_geom_bond_site_symmetry_2
O1 C1 1.212(3) yes .
O2 C4 1.216(3) yes .
N1 N2 1.334(3) yes .
N1 C2 1.342(3) yes .
N2 N3 1.327(3) yes .
N3 C3 1.343(3) yes .
N4 C5 1.340(3) yes 3_556
N4 C6 1.336(3) yes .
C1 C2 1.464(4) yes .
C1 C6 1.523(4) yes .
C2 C3 1.398(3) yes .
C3 C4 1.465(4) yes .
C4 C5 1.507(4) yes .
C5 C6 1.401(3) yes .
C7 C8 1.370(4) yes .
C7 C15 1.399(4) yes 3_555
C8 C9 1.425(4) yes .
C9 C10 1.413(4) yes .
C9 C16 1.426(4) yes .
C10 C11 1.369(4) yes .
C11 C12 1.398(4) yes .
C12 C13 1.387(4) yes .
C13 C14 1.476(4) yes .
C13 C16 1.433(4) yes .
C14 C15 1.392(4) yes .
C14 C16 1.431(3) yes 3_555
O3 H8 0.96(4) no .
O3 H9 0.89(4) no .
O4 H10 0.86(4) no .
O4 H11 0.91(4) no .
N2 H1C 0.92(4) no .
C7 H2 1.00(3) no .
C8 H3 0.97(3) no .
C10 H4 0.97(3) no .
C11 H5 0.97(3) no .
C12 H6 1.00(3) no .
C15 H7 0.98(2) no .

loop_
_geom_contact_atom_site_label_1
_geom_contact_atom_site_label_2
_geom_contact_distance
_geom_contact_publ_flag
_geom_contact_site_symmetry_2
O1 N1 2.983(3) no .
O1 N4 2.737(3) no .
O2 N3 2.963(3) no .
O2 N4 2.735(3) no 3_556
N2 C1 3.523(3) no .
N2 C4 3.517(3) no .
N4 N4 2.804(3) no 3_556
C1 C4 3.046(3) no .
C2 C5 2.852(4) no .
C3 C6 2.848(4) no .
C5 C5 2.676(4) no 3_556
C6 C6 2.674(4) no 3_556
C7 C16 2.814(4) no .
C8 C14 2.832(4) no 3_555
C9 C12 2.791(4) no .
C9 C15 2.797(4) no 3_555
C10 C13 2.824(4) no .
C11 C16 2.811(4) no .
C12 C15 2.957(4) no .
C13 C13 2.908(3) no 3_555
C14 C14 2.903(4) no 3_555
C16 C16 2.869(4) no 3_555
O1 O3 3.006(3) no .
O1 N1 3.473(3) no 3_656
O1 C7 3.531(4) no 1_556
O1 C7 3.275(3) no 3_656
O1 C15 3.594(3) no 1_656
O1 C15 3.518(4) no 3_556
O2 O3 2.838(3) no 3_556
O2 C9 3.560(4) no .
O2 C10 3.447(4) no .
O2 C10 3.460(4) no 1_556
O2 C10 3.195(3) no 4_555
O2 C11 3.377(4) no .
O2 C11 3.386(3) no 4_555
O2 C12 3.420(3) no .
O2 C13 3.536(3) no .
O2 C16 3.600(3) no .
O3 O1 3.006(3) no .
O3 O2 2.838(3) no 3_556
O3 O4 2.768(3) no 2_646
O3 O4 2.796(3) no 3_656
O3 N4 3.017(3) no .
O4 O3 2.768(3) no 2_656
O4 O3 2.796(3) no 3_656
O4 O4 3.430(3) no 4_554
O4 O4 3.430(3) no 4_555
O4 N2 2.664(3) no .
O4 N2 3.231(3) no 4_554
O4 N3 3.463(3) no .
N1 O1 3.473(3) no 3_656
N1 C7 3.421(4) no .
N2 O4 2.664(3) no .
N2 O4 3.231(3) no 4_555
N2 C7 3.584(4) no .
N2 C8 3.560(3) no .
N3 O4 3.463(3) no .
N3 C8 3.337(4) no .
N4 O3 3.017(3) no .
N4 C12 3.437(4) no 3_555
N4 C13 3.387(4) no 3_555
N4 C13 3.467(4) no 3_556
N4 C14 3.277(3) no 3_556
N4 C16 3.574(3) no 3_555
C1 C7 3.300(4) no 1_556
C1 C8 3.564(4) no 1_556
C1 C14 3.462(3) no 3_555
C1 C15 3.354(4) no 3_555
C1 C15 3.497(4) no 3_556
C2 C7 3.405(4) no .
C2 C7 3.485(4) no 1_556
C2 C8 3.360(4) no 1_556
C2 C15 3.342(4) no 3_555
C3 C8 3.430(4) no .
C3 C8 3.475(4) no 1_556
C3 C9 3.402(4) no .
C3 C16 3.577(3) no .
C4 C9 3.413(4) no .
C4 C9 3.492(4) no 1_556
C4 C10 3.393(4) no 1_556
C4 C13 3.512(3) no .
C4 C16 3.257(4) no .
C5 C9 3.344(4) no 1_556
C5 C13 3.474(3) no .
C5 C14 3.527(4) no 3_555
C5 C16 3.431(4) no .
C5 C16 3.429(4) no 1_556
C6 C9 3.584(4) no 1_556
C6 C13 3.302(4) no 3_555
C6 C14 3.395(4) no 3_555
C6 C14 3.456(4) no 3_556
C6 C16 3.440(4) no 1_556
C7 O1 3.531(4) no 1_554
C7 O1 3.275(3) no 3_656
C7 N1 3.421(4) no .
C7 N2 3.584(4) no .
C7 C1 3.300(4) no 1_554
C7 C2 3.485(4) no 1_554
C7 C2 3.405(4) no .
C8 N2 3.560(3) no .
C8 N3 3.337(4) no .
C8 C1 3.564(4) no 1_554
C8 C2 3.360(4) no 1_554
C8 C3 3.475(4) no 1_554
C8 C3 3.430(4) no .
C9 O2 3.560(4) no .
C9 C3 3.402(4) no .
C9 C4 3.492(4) no 1_554
C9 C4 3.413(4) no .
C9 C5 3.344(4) no 1_554
C9 C6 3.584(4) no 1_554
C10 O2 3.460(4) no 1_554
C10 O2 3.447(4) no .
C10 O2 3.195(3) no 4_554
C10 C4 3.393(4) no 1_554
C11 O2 3.377(4) no .
C11 O2 3.386(3) no 4_554
C12 O2 3.420(3) no .
C12 N4 3.437(4) no 3_555
C13 O2 3.536(3) no .
C13 N4 3.387(4) no 3_555
C13 N4 3.467(4) no 3_556
C13 C4 3.512(3) no .
C13 C5 3.474(3) no .
C13 C6 3.302(4) no 3_555
C14 N4 3.277(3) no 3_556
C14 C1 3.462(3) no 3_555
C14 C5 3.527(4) no 3_555
C14 C6 3.395(4) no 3_555
C14 C6 3.456(4) no 3_556
C15 O1 3.594(3) no 1_454
C15 O1 3.518(4) no 3_556
C15 C1 3.354(4) no 3_555
C15 C1 3.497(4) no 3_556
C15 C2 3.342(4) no 3_555
C16 O2 3.600(3) no .
C16 N4 3.574(3) no 3_555
C16 C3 3.577(3) no .
C16 C4 3.257(4) no .
C16 C5 3.429(4) no 1_554
C16 C5 3.431(4) no .
C16 C6 3.440(4) no 1_554
C2 H1C 2.97(4) no .
C3 H1C 2.96(4) no .
C8 H4 2.64(3) no .
C8 H7 3.28(2) no 3_555
C9 H2 3.32(3) no .
C9 H5 3.29(3) no .
C10 H3 2.63(3) no .
C10 H6 3.29(3) no .
C12 H4 3.28(3) no .
C12 H7 2.65(2) no .
C13 H5 3.29(3) no .
C13 H7 2.70(2) no .
C14 H2 3.34(3) no 3_555
C14 H6 2.69(3) no .
C15 H3 3.29(3) no 3_555
C15 H6 2.63(3) no .
C16 H3 3.33(3) no .
C16 H4 3.33(3) no .
C16 H6 3.33(3) no .
C16 H7 3.32(2) no 3_555
H2 H3 2.35(4) no .
H2 H7 2.37(3) no 3_555
H3 H4 2.45(4) no .
H4 H5 2.34(4) no .
H5 H6 2.35(4) no .
H6 H7 2.03(4) no .
O1 H2 3.59(3) no 1_556
O1 H2 2.48(2) no 3_656
O1 H6 3.41(3) no 3_555
O1 H7 3.11(2) no 1_656
O1 H7 3.28(2) no 3_555
O1 H7 3.57(3) no 3_556
O1 H8 2.06(4) no .
O1 H9 3.33(3) no .
O2 H4 3.40(3) no 1_556
O2 H4 2.49(3) no 4_555
O2 H5 2.90(3) no 4_555
O2 H8 3.33(4) no 3_556
O2 H9 1.96(4) no 3_556
O3 H1C 3.47(4) no 3_656
O3 H2 3.22(3) no 3_656
O3 H5 3.01(3) no 2_545
O3 H5 3.30(3) no 3_555
O3 H6 3.42(3) no 3_556
O3 H10 3.21(4) no 2_646
O3 H10 1.97(4) no 3_656
O3 H11 1.90(4) no 2_646
O3 H11 3.39(5) no 3_656
O4 H1C 1.76(4) no .
O4 H1C 2.92(3) no 4_554
O4 H3 3.49(3) no 4_555
O4 H5 3.00(3) no 1_656
O4 H5 3.41(4) no 4_655
O4 H6 3.45(3) no 4_655
O4 H8 3.46(4) no 2_656
O4 H8 3.21(4) no 3_656
O4 H9 3.20(3) no 2_656
O4 H9 3.37(4) no 3_656
O4 H10 3.14(4) no 4_555
O4 H11 3.18(5) no 4_554
N1 H2 3.34(3) no .
N1 H6 3.05(3) no 1_656
N1 H7 3.00(2) no 1_656
N1 H10 3.60(4) no .
N2 H2 3.54(3) no .
N2 H3 3.51(3) no .
N2 H3 3.46(3) no 4_555
N2 H10 2.93(4) no .
N2 H11 3.29(5) no .
N2 H11 3.57(4) no 4_555
N3 H3 3.34(3) no .
N3 H3 3.59(3) no 1_556
N3 H3 2.91(3) no 4_555
N3 H4 2.80(3) no 4_555
N4 H8 2.62(4) no .
N4 H9 2.53(3) no .
C1 H2 3.56(2) no 1_556
C1 H7 3.31(3) no 3_555
C1 H8 2.94(4) no .
C2 H2 3.60(3) no 1_556
C2 H3 3.39(3) no 1_556
C2 H7 3.56(2) no 3_555
C3 H3 3.35(3) no 1_556
C3 H4 3.35(3) no 4_555
C4 H4 3.46(3) no 1_556
C4 H4 3.23(3) no 4_555
C4 H9 2.83(4) no 3_556
C5 H9 3.14(3) no 3_556
C6 H8 3.25(4) no .
C7 H8 3.59(4) no 3_656
C11 H9 3.38(3) no 3_555
C11 H10 3.35(3) no 1_454
C12 H8 3.52(4) no 3_555
C12 H9 3.39(4) no 3_556
C12 H11 3.50(5) no 4_454
H1C O3 3.47(4) no 3_656
H1C O4 1.76(4) no .
H1C O4 2.92(3) no 4_555
H1C H3 3.25(5) no 4_555
H1C H6 3.40(4) no 1_656
H1C H8 3.40(6) no 3_656
H1C H10 2.08(6) no .
H1C H10 3.10(5) no 4_555
H1C H11 2.38(6) no .
H1C H11 3.35(6) no 4_555
H2 O1 3.59(3) no 1_554
H2 O1 2.48(2) no 3_656
H2 O3 3.22(3) no 3_656
H2 N1 3.34(3) no .
H2 N2 3.54(3) no .
H2 C1 3.56(2) no 1_554
H2 C2 3.60(3) no 1_554
H2 H7 3.49(4) no 1_655
H2 H8 2.64(4) no 3_656
H2 H11 3.57(6) no 4_554
H3 O4 3.49(3) no 4_554
H3 N2 3.51(3) no .
H3 N2 3.46(3) no 4_554
H3 N3 3.59(3) no 1_554
H3 N3 3.34(3) no .
H3 N3 2.91(3) no 4_554
H3 C2 3.39(3) no 1_554
H3 C3 3.35(3) no 1_554
H3 H1C 3.25(5) no 4_554
H3 H11 3.52(6) no 4_554
H4 O2 3.40(3) no 1_554
H4 O2 2.49(3) no 4_554
H4 N3 2.80(3) no 4_554
H4 C3 3.35(3) no 4_554
H4 C4 3.46(3) no 1_554
H4 C4 3.23(3) no 4_554
H5 O2 2.90(3) no 4_554
H5 O3 3.01(3) no 2_555
H5 O3 3.30(3) no 3_555
H5 O4 3.00(3) no 1_454
H5 O4 3.41(4) no 4_454
H5 H8 3.51(5) no 3_555
H5 H9 2.76(4) no 2_555
H5 H9 3.21(5) no 3_555
H5 H10 2.60(4) no 1_454
H5 H10 2.99(6) no 4_454
H5 H11 2.80(5) no 1_454
H5 H11 3.31(7) no 4_454
H6 O1 3.41(3) no 3_555
H6 O3 3.42(3) no 3_556
H6 O4 3.45(3) no 4_454
H6 N1 3.05(3) no 1_454
H6 H1C 3.40(4) no 1_454
H6 H8 3.33(5) no 3_555
H6 H9 3.31(5) no 3_556
H6 H10 3.49(5) no 1_454
H6 H11 2.97(6) no 4_454
H7 O1 3.11(2) no 1_454
H7 O1 3.28(2) no 3_555
H7 O1 3.57(3) no 3_556
H7 N1 3.00(2) no 1_454
H7 C1 3.31(3) no 3_555
H7 C2 3.56(2) no 3_555
H7 H2 3.49(4) no 1_455
H8 O1 2.06(4) no .
H8 O2 3.33(4) no 3_556
H8 O4 3.46(4) no 2_646
H8 O4 3.21(4) no 3_656
H8 N4 2.62(4) no .
H8 C1 2.94(4) no .
H8 C6 3.25(4) no .
H8 C7 3.59(4) no 3_656
H8 C12 3.52(4) no 3_555
H8 H1C 3.40(6) no 3_656
H8 H2 2.64(4) no 3_656
H8 H5 3.51(5) no 3_555
H8 H6 3.33(5) no 3_555
H8 H10 2.44(6) no 3_656
H8 H11 2.60(6) no 2_646
H9 O1 3.33(3) no .
H9 O2 1.96(4) no 3_556
H9 O4 3.20(3) no 2_646
H9 O4 3.37(4) no 3_656
H9 N4 2.53(3) no .
H9 C4 2.83(4) no 3_556
H9 C5 3.14(3) no 3_556
H9 C11 3.38(3) no 3_555
H9 C12 3.39(4) no 3_556
H9 H5 2.76(4) no 2_545
H9 H5 3.21(5) no 3_555
H9 H6 3.31(5) no 3_556
H9 H10 3.44(5) no 2_646
H9 H10 2.52(6) no 3_656
H9 H11 2.34(5) no 2_646
H10 O3 3.21(4) no 2_656
H10 O3 1.97(4) no 3_656
H10 O4 3.14(4) no 4_554
H10 N1 3.60(4) no .
H10 N2 2.93(4) no .
H10 C11 3.35(3) no 1_656
H10 H1C 2.08(6) no .
H10 H1C 3.10(5) no 4_554
H10 H5 2.60(4) no 1_656
H10 H5 2.99(6) no 4_655
H10 H6 3.49(5) no 1_656
H10 H8 2.44(6) no 3_656
H10 H9 3.44(5) no 2_656
H10 H9 2.52(6) no 3_656
H10 H10 3.54(6) no 4_554
H10 H10 3.54(6) no 4_555
H10 H11 2.68(7) no 4_554
H11 O3 1.90(4) no 2_656
H11 O3 3.39(5) no 3_656
H11 O4 3.18(5) no 4_555
H11 N2 3.29(5) no .
H11 N2 3.57(4) no 4_554
H11 C12 3.50(5) no 4_655
H11 H1C 2.38(6) no .
H11 H1C 3.35(6) no 4_554
H11 H2 3.57(6) no 4_555
H11 H3 3.52(6) no 4_555
H11 H5 2.80(5) no 1_656
H11 H5 3.31(7) no 4_655
H11 H6 2.97(6) no 4_655
H11 H8 2.60(6) no 2_656
H11 H9 2.34(5) no 2_656
H11 H10 2.68(7) no 4_555

loop_
_geom_hbond_atom_site_label_D
_geom_hbond_atom_site_label_H
_geom_hbond_atom_site_label_A
_geom_hbond_site_symmetry_A
_geom_hbond_distance_DA
_geom_hbond_distance_DH
_geom_hbond_distance_HA
_geom_hbond_angle_DHA
_geom_hbond_publ_flag
O3 H8 O1 . 3.006(3) 0.96(4) 2.06(4) 173(4) no
O3 H8 N4 . 3.017(3) 0.96(4) 2.62(4) 105(3) no
O3 H9 O2 3_556 2.838(3) 0.89(4) 1.96(4) 171(3) no
O3 H9 N4 . 3.017(3) 0.89(4) 2.53(3) 115(3) no
O4 H10 O3 3_656 2.796(3) 0.86(4) 1.97(4) 159(3) no
O4 H11 O3 2_656 2.768(3) 0.91(4) 1.90(4) 159(5) no
N2 H1C O4 . 2.664(3) 0.92(4) 1.76(4) 167(3) no
N2 H1C N1 . 1.334(3) 0.92(4) 1.98(4) 34.7(15) no
N2 H1C N3 . 1.327(3) 0.92(4) 1.97(4) 35.6(15) no

loop_
_geom_torsion_atom_site_label_1
_geom_torsion_atom_site_label_2
_geom_torsion_atom_site_label_3
_geom_torsion_atom_site_label_4
_geom_torsion
_geom_torsion_publ_flag
_geom_torsion_site_symmetry_1
_geom_torsion_site_symmetry_3
_geom_torsion_site_symmetry_4
N2 N1 C2 C1 179.3(2) no . . .
N2 N1 C2 C3 -0.4(3) no . . .
C2 N1 N2 N3 0.3(3) no . . .
N1 N2 N3 C3 -0.1(3) no . . .
N2 N3 C3 C2 -0.1(3) no . . .
N2 N3 C3 C4 179.4(2) no . . .
C5 N4 C6 C1 -179.9(2) no 3_556 . .
C5 N4 C6 C5 -0.2(4) no 3_556 . .
C6 N4 C5 C4 -180.0(2) no . 3_556 3_556
C6 N4 C5 C6 0.2(4) no . 3_556 3_556
O1 C1 C2 N1 -2.8(5) no . . .
O1 C1 C2 C3 176.8(2) no . . .
O1 C1 C6 N4 2.5(4) no . . .
O1 C1 C6 C5 -177.2(2) no . . .
C2 C1 C6 N4 -177.3(2) no . . .
C2 C1 C6 C5 3.1(3) no . . .
C6 C1 C2 N1 176.9(2) no . . .
C6 C1 C2 C3 -3.5(4) no . . .
N1 C2 C3 N3 0.3(3) no . . .
N1 C2 C3 C4 -179.2(2) no . . .
C1 C2 C3 N3 -179.3(2) no . . .
C1 C2 C3 C4 1.2(4) no . . .
N3 C3 C4 O2 1.5(4) no . . .
N3 C3 C4 C5 -177.6(2) no . . .
C2 C3 C4 O2 -179.1(2) no . . .
C2 C3 C4 C5 1.8(4) no . . .
O2 C4 C5 N4 -1.5(4) no . . 3_556
O2 C4 C5 C6 178.7(2) no . . .
C3 C4 C5 N4 177.6(2) no . . 3_556
C3 C4 C5 C6 -2.1(3) no . . .
N4 C5 C6 N4 0.3(4) no 3_556 . .
N4 C5 C6 C1 179.9(2) no 3_556 . .
C4 C5 C6 N4 -180.0(2) no . . .
C4 C5 C6 C1 -0.4(4) no . . .
C8 C7 C15 C14 0.5(4) no . 3_555 3_555
C15 C7 C8 C9 -0.6(4) no 3_555 . .
C7 C8 C9 C10 179.8(2) no . . .
C7 C8 C9 C16 0.4(4) no . . .
C8 C9 C10 C11 -179.9(2) no . . .
C8 C9 C16 C13 -180.0(2) no . . .
C8 C9 C16 C14 -0.1(4) no . . 3_555
C10 C9 C16 C13 0.7(4) no . . .
C10 C9 C16 C14 -179.5(2) no . . 3_555
C16 C9 C10 C11 -0.5(4) no . . .
C9 C10 C11 C12 -0.1(4) no . . .
C10 C11 C12 C13 0.5(4) no . . .
C11 C12 C13 C14 -179.8(2) no . . .
C11 C12 C13 C16 -0.4(4) no . . .
C12 C13 C14 C15 -0.8(4) no . . .
C12 C13 C14 C16 -180.0(2) no . . 3_555
C12 C13 C16 C9 -0.2(4) no . . .
C12 C13 C16 C14 179.9(2) no . . 3_555
C14 C13 C16 C9 179.2(2) no . . .
C14 C13 C16 C14 -0.7(4) no . . 3_555
C16 C13 C14 C15 179.8(2) no . . .
C16 C13 C14 C16 0.6(4) no . . 3_555
C13 C14 C15 C7 -179.0(2) no . . 3_555
C13 C14 C16 C9 179.2(2) no . 3_555 3_555
C13 C14 C16 C13 -0.7(4) no . 3_555 3_555
C15 C14 C16 C9 -0.0(4) no . 3_555 3_555
C15 C14 C16 C13 -179.9(2) no . 3_555 3_555
C16 C14 C15 C7 0.2(4) no 3_555 . 3_555
